data_1500045
loop_
_publ_author_name
'Luukkanen, Saija'
'Haukka, Matti'
'Eskelinen, Esa'
'Pakkanen, Tapani A.'
'Lehtovuori, Viivi'
'Kallioinen, Jani'
'Myllyperki\"o, Pasi'
'Korppi-Tommola, Jouko'

_publ_section_title
;
 Photochemical reactivity of halogen-containing ruthenium--dcbpy (dcbpy =
 4,4'-dicarboxylic acid-2,2'-bipyridine) compounds,
 trans(Br)-[Ru(dcbpy)(CO)2Br2] and trans(I)-[Ru(dcbpy)(CO)2I2]
;
_journal_issue 11
_journal_name_full 'Physical Chemistry Chemical Physics'
_journal_page_first 1992
_journal_paper_doi 10.1039/b100659m
_journal_volume 3
_journal_year 2001
_chemical_formula_sum 'C14 H10 Br2 N2 O7 Ru'
_chemical_formula_weight 579.13
_chemical_name_common Ru(dcbpy)(CO)2Br2.(H2O)
_chemical_name_systematic
;
?
;
_space_group_IT_number 14
_symmetry_cell_setting monoclinic
_symmetry_space_group_name_Hall '-P 2ybc'
_symmetry_space_group_name_H-M 'P 1 21/c 1'
_atom_sites_solution_hydrogens geom
_atom_sites_solution_primary direct
_atom_sites_solution_secondary difmap
_audit_creation_method SHELXL-97
_cell_angle_alpha 90.0000(10)
_cell_angle_beta 92.7382(12)
_cell_angle_gamma 90.00
_cell_formula_units_Z 4
_cell_length_a 6.57440(10)
_cell_length_b 19.6040(4)
_cell_length_c 13.4362(2)
_cell_measurement_temperature 120(2)
_cell_volume 1729.74(5)
_computing_cell_refinement 'Denzo/Scalepack (Otwinowski & Minor, 1997)'
_computing_data_collection 'Collect (Nonius, 1999)'
_computing_data_reduction 'Denzo/Scalepack (Otwinowski & Minor, 1997)'
_computing_molecular_graphics 'XP in SHELXTL v.5.1 (Bruker Axs, 1998)'
_computing_publication_material SHELXL-97
_computing_structure_refinement 'SHELXL-97 (Sheldrick, 1997)'
_computing_structure_solution 'DIRDIF99 (Beurskens et al., 1999)'
_diffrn_ambient_temperature 120(2)
_diffrn_measured_fraction_theta_full 0.958
_diffrn_measured_fraction_theta_max 0.958
_diffrn_measurement_device_type 'Nonius KappaCCD'
_diffrn_measurement_method phi-scan
_diffrn_radiation_monochromator graphite
_diffrn_radiation_source 'fine-focus sealed tube'
_diffrn_radiation_type MoK\a
_diffrn_radiation_wavelength 0.71073
_diffrn_reflns_av_R_equivalents 0.0272
_diffrn_reflns_av_sigmaI/netI 0.0240
_diffrn_reflns_limit_h_max 8
_diffrn_reflns_limit_h_min -8
_diffrn_reflns_limit_k_max 25
_diffrn_reflns_limit_k_min -25
_diffrn_reflns_limit_l_max 15
_diffrn_reflns_limit_l_min -16
_diffrn_reflns_number 23446
_diffrn_reflns_theta_full 27.48
_diffrn_reflns_theta_max 27.48
_diffrn_reflns_theta_min 3.27
_exptl_absorpt_coefficient_mu 5.567
_exptl_absorpt_correction_T_max 0.3068
_exptl_absorpt_correction_T_min 0.2101
_exptl_absorpt_correction_type multi-scan
_exptl_absorpt_process_details 'Xprep in Shelxtl v. 5.1 (Bruker AXS, 1998)'
_exptl_crystal_colour yellow
_exptl_crystal_density_diffrn 2.224
_exptl_crystal_density_method 'not measured'
_exptl_crystal_description plate
_exptl_crystal_F_000 1112
_exptl_crystal_size_max 0.30
_exptl_crystal_size_mid 0.20
_exptl_crystal_size_min 0.10
_refine_diff_density_max 0.657
_refine_diff_density_min -0.608
_refine_diff_density_rms 0.095
_refine_ls_extinction_method none
_refine_ls_goodness_of_fit_ref 1.062
_refine_ls_hydrogen_treatment mixed
_refine_ls_matrix_type full
_refine_ls_number_parameters 235
_refine_ls_number_reflns 3801
_refine_ls_number_restraints 0
_refine_ls_restrained_S_all 1.062
_refine_ls_R_factor_all 0.0256
_refine_ls_R_factor_gt 0.0234
_refine_ls_shift/su_max 0.002
_refine_ls_shift/su_mean 0.000
_refine_ls_structure_factor_coef Fsqd
_refine_ls_weighting_details 'calc w=1/[\s^2^(Fo^2^)+(0.0268P)^2^+2.6533P] where P=(Fo^2^+2Fc^2^)/3'
_refine_ls_weighting_scheme calc
_refine_ls_wR_factor_gt 0.0612
_refine_ls_wR_factor_ref 0.0626
_reflns_number_gt 3558
_reflns_number_total 3801
_reflns_threshold_expression >2sigma(I)
_cod_data_source_file 156911_156912.txt
_cod_data_source_block structure_1
_cod_depositor_comments
;
The following automatic conversions were performed:
'_symmetry_cell_setting' value 'Monoclinic' changed to 'monoclinic'
according to '/home/saulius/struct/CIF-dictionaries/cif_core.dic'
dictionary named 'cif_core.dic' version 2.4.1 from 2010-06-29.

Automatic conversion script
Id: cif_fix_enum 1527 2010-12-29 10:47:43Z saulius 
;
_cod_original_sg_symbol_H-M 'P 21/c'
_cod_database_code 1500045

loop_
_symmetry_equiv_pos_as_xyz
'x, y, z'
'-x, y+1/2, -z+1/2'
'-x, -y, -z'
'x, -y-1/2, z-1/2'

loop_
_atom_site_label
_atom_site_type_symbol
_atom_site_fract_x
_atom_site_fract_y
_atom_site_fract_z
_atom_site_U_iso_or_equiv
_atom_site_adp_type
_atom_site_occupancy
_atom_site_symmetry_multiplicity
_atom_site_calc_flag
_atom_site_refinement_flags
_atom_site_disorder_assembly
_atom_site_disorder_group
C1 C 0.4666(4) 0.59133(12) 0.50370(18) 0.0189(5) Uani 1 1 d . . .
C2 C 0.8493(4) 0.58383(12) 0.59057(19) 0.0179(5) Uani 1 1 d . . .
C10 C 1.0302(3) 0.72855(12) 0.66179(18) 0.0154(4) Uani 1 1 d . . .
H10 H 1.0766 0.6836 0.6762 0.018 Uiso 1 1 calc R . .
C11 C 1.1485(3) 0.78288(12) 0.69480(17) 0.0148(4) Uani 1 1 d . . .
H11 H 1.2752 0.7754 0.7302 0.018 Uiso 1 1 calc R . .
C12 C 1.0798(4) 0.84836(11) 0.67555(18) 0.0137(5) Uani 1 1 d . . .
C13 C 0.8923(3) 0.85807(12) 0.62368(18) 0.0143(4) Uani 1 1 d . . .
H13 H 0.8412 0.9027 0.6107 0.017 Uiso 1 1 calc R . .
C14 C 0.7823(3) 0.80081(12) 0.59165(17) 0.0127(4) Uani 1 1 d . . .
C15 C 0.5828(3) 0.80494(12) 0.53614(17) 0.0128(4) Uani 1 1 d . . .
C16 C 0.4893(3) 0.86610(12) 0.50812(17) 0.0142(4) Uani 1 1 d . . .
H16 H 0.5529 0.9085 0.5242 0.017 Uiso 1 1 calc R . .
C17 C 0.3012(3) 0.86424(12) 0.45619(17) 0.0138(4) Uani 1 1 d . . .
C18 C 0.2118(3) 0.80147(12) 0.43312(18) 0.0153(4) Uani 1 1 d . . .
H18 H 0.0838 0.7991 0.3974 0.018 Uiso 1 1 calc R . .
C19 C 0.3133(3) 0.74271(12) 0.46329(18) 0.0142(4) Uani 1 1 d . . .
H19 H 0.2522 0.6998 0.4478 0.017 Uiso 1 1 calc R . .
C41 C 1.2046(4) 0.90890(12) 0.70882(18) 0.0168(5) Uani 1 1 d . . .
C42 C 0.1969(4) 0.92995(13) 0.4275(2) 0.0191(5) Uani 1 1 d . . .
N1 N 0.8519(3) 0.73672(10) 0.61002(15) 0.0133(4) Uani 1 1 d . . .
N2 N 0.4952(3) 0.74385(10) 0.51378(15) 0.0128(4) Uani 1 1 d . . .
O1 O 0.3495(3) 0.55755(10) 0.47558(16) 0.0273(4) Uani 1 1 d . . .
O2 O 0.9635(3) 0.54316(10) 0.60995(16) 0.0267(4) Uani 1 1 d . . .
O99 O 1.6310(3) 0.98867(11) 0.7887(2) 0.0457(7) Uani 1 1 d . . .
O411 O 1.1469(3) 0.96695(10) 0.70010(17) 0.0340(5) Uani 1 1 d . . .
O412 O 1.3832(3) 0.89099(9) 0.74724(15) 0.0265(4) Uani 1 1 d . . .
O421 O 0.2576(3) 0.98472(10) 0.45625(19) 0.0380(6) Uani 1 1 d . . .
O422 O 0.0317(3) 0.91976(9) 0.36976(17) 0.0307(5) Uani 1 1 d . . .
Br1 Br 0.51898(4) 0.651128(12) 0.725247(19) 0.01932(8) Uani 1 1 d . . .
Br2 Br 0.82727(4) 0.664891(13) 0.389539(18) 0.01985(8) Uani 1 1 d . . .
Ru1 Ru 0.66633(3) 0.655941(9) 0.555070(13) 0.01130(7) Uani 1 1 d . . .
H412 H 1.4660 0.9284 0.7666 0.050 Uiso 1 1 d . . .
H422 H -0.0277 0.9602 0.3520 0.050 Uiso 1 1 d . . .
H991 H 1.6131 1.0297 0.7852 0.050 Uiso 1 1 d . . .
H992 H 1.7515 0.9855 0.8093 0.050 Uiso 1 1 d . . .

loop_
_atom_site_aniso_label
_atom_site_aniso_U_11
_atom_site_aniso_U_22
_atom_site_aniso_U_33
_atom_site_aniso_U_23
_atom_site_aniso_U_13
_atom_site_aniso_U_12
C1 0.0301(14) 0.0132(11) 0.0137(12) 0.0024(9) 0.0035(10) 0.0133(10)
C2 0.0188(12) 0.0166(12) 0.0184(13) -0.0032(9) 0.0011(9) -0.0069(9)
C10 0.0152(11) 0.0147(11) 0.0159(12) -0.0004(8) -0.0013(8) 0.0028(8)
C11 0.0136(10) 0.0180(11) 0.0126(12) -0.0010(8) -0.0022(8) 0.0011(8)
C12 0.0155(11) 0.0150(11) 0.0106(12) -0.0016(8) -0.0005(9) -0.0011(8)
C13 0.0141(11) 0.0131(10) 0.0155(12) 0.0001(8) -0.0006(8) 0.0007(8)
C14 0.0120(10) 0.0144(11) 0.0117(11) 0.0000(8) 0.0008(8) -0.0003(8)
C15 0.0121(10) 0.0149(11) 0.0116(11) 0.0003(8) 0.0007(8) -0.0005(8)
C16 0.0139(10) 0.0130(11) 0.0157(12) 0.0001(8) 0.0000(8) -0.0006(8)
C17 0.0140(10) 0.0152(11) 0.0121(11) 0.0006(8) 0.0008(8) 0.0012(9)
C18 0.0126(10) 0.0174(11) 0.0157(12) 0.0016(9) -0.0019(8) -0.0002(9)
C19 0.0139(10) 0.0141(11) 0.0144(11) -0.0013(8) -0.0003(8) -0.0011(8)
C41 0.0175(11) 0.0175(11) 0.0149(12) -0.0005(9) -0.0044(9) -0.0011(9)
C42 0.0171(11) 0.0165(12) 0.0232(13) 0.0030(9) -0.0052(9) 0.0008(9)
N1 0.0134(9) 0.0129(9) 0.0135(10) -0.0012(7) -0.0004(7) -0.0001(7)
N2 0.0118(9) 0.0124(9) 0.0143(10) 0.0002(7) 0.0001(7) -0.0007(7)
O1 0.0208(9) 0.0216(10) 0.0394(12) 0.0028(8) -0.0018(8) -0.0006(8)
O2 0.0202(9) 0.0196(9) 0.0398(12) -0.0001(8) -0.0048(8) 0.0047(7)
O99 0.0283(11) 0.0209(11) 0.0853(19) -0.0014(11) -0.0238(11) -0.0050(9)
O411 0.0332(11) 0.0148(9) 0.0517(14) 0.0007(9) -0.0240(10) 0.0005(8)
O412 0.0187(9) 0.0176(9) 0.0419(12) -0.0059(8) -0.0135(8) 0.0000(7)
O421 0.0347(11) 0.0138(9) 0.0630(16) -0.0004(9) -0.0252(10) 0.0003(8)
O422 0.0269(10) 0.0159(9) 0.0471(13) 0.0015(8) -0.0210(9) 0.0030(8)
Br1 0.02165(14) 0.01869(13) 0.01798(15) 0.00228(8) 0.00471(10) 0.00357(9)
Br2 0.01855(13) 0.02479(14) 0.01644(14) -0.00292(9) 0.00324(9) -0.00516(9)
Ru1 0.01070(10) 0.01021(10) 0.01295(12) -0.00002(6) 0.00018(7) 0.00022(6)

loop_
_atom_type_symbol
_atom_type_description
_atom_type_scat_dispersion_real
_atom_type_scat_dispersion_imag
_atom_type_scat_source
C C 0.0033 0.0016 'International Tables Vol C Tables 4.2.6.8 and 6.1.1.4'
H H 0.0000 0.0000 'International Tables Vol C Tables 4.2.6.8 and 6.1.1.4'
N N 0.0061 0.0033 'International Tables Vol C Tables 4.2.6.8 and 6.1.1.4'
O O 0.0106 0.0060 'International Tables Vol C Tables 4.2.6.8 and 6.1.1.4'
Br Br -0.2901 2.4595 'International Tables Vol C Tables 4.2.6.8 and 6.1.1.4'
Ru Ru -1.2594 0.8363 'International Tables Vol C Tables 4.2.6.8 and 6.1.1.4'

loop_
_geom_angle_atom_site_label_1
_geom_angle_atom_site_label_2
_geom_angle_atom_site_label_3
_geom_angle
_geom_angle_site_symmetry_1
_geom_angle_site_symmetry_3
_geom_angle_publ_flag
O1 C1 Ru1 176.9(2) . . ?
O2 C2 Ru1 177.0(2) . . ?
N1 C10 C11 122.6(2) . . ?
N1 C10 H10 118.7 . . ?
C11 C10 H10 118.7 . . ?
C10 C11 C12 118.9(2) . . ?
C10 C11 H11 120.6 . . ?
C12 C11 H11 120.6 . . ?
C11 C12 C13 119.5(2) . . ?
C11 C12 C41 120.7(2) . . ?
C13 C12 C41 119.8(2) . . ?
C14 C13 C12 118.4(2) . . ?
C14 C13 H13 120.8 . . ?
C12 C13 H13 120.8 . . ?
N1 C14 C13 121.7(2) . . ?
N1 C14 C15 115.20(19) . . ?
C13 C14 C15 123.1(2) . . ?
N2 C15 C16 121.6(2) . . ?
N2 C15 C14 114.82(19) . . ?
C16 C15 C14 123.6(2) . . ?
C17 C16 C15 118.9(2) . . ?
C17 C16 H16 120.5 . . ?
C15 C16 H16 120.5 . . ?
C16 C17 C18 119.4(2) . . ?
C16 C17 C42 119.4(2) . . ?
C18 C17 C42 121.2(2) . . ?
C19 C18 C17 118.6(2) . . ?
C19 C18 H18 120.7 . . ?
C17 C18 H18 120.7 . . ?
N2 C19 C18 122.6(2) . . ?
N2 C19 H19 118.7 . . ?
C18 C19 H19 118.7 . . ?
O411 C41 O412 124.4(2) . . ?
O411 C41 C12 123.7(2) . . ?
O412 C41 C12 111.9(2) . . ?
O421 C42 O422 125.1(2) . . ?
O421 C42 C17 122.9(2) . . ?
O422 C42 C17 112.0(2) . . ?
C10 N1 C14 118.9(2) . . ?
C10 N1 Ru1 124.54(16) . . ?
C14 N1 Ru1 116.56(15) . . ?
C19 N2 C15 118.9(2) . . ?
C19 N2 Ru1 124.51(16) . . ?
C15 N2 Ru1 116.50(15) . . ?
H991 O99 H992 103.1 . . ?
C41 O412 H412 113.3 . . ?
C42 O422 H422 110.7 . . ?
C2 Ru1 C1 90.76(10) . . ?
C2 Ru1 N1 97.00(9) . . ?
C1 Ru1 N1 172.03(8) . . ?
C2 Ru1 N2 172.87(9) . . ?
C1 Ru1 N2 95.54(8) . . ?
N1 Ru1 N2 76.82(8) . . ?
C2 Ru1 Br2 89.19(8) . . ?
C1 Ru1 Br2 92.14(7) . . ?
N1 Ru1 Br2 89.80(5) . . ?
N2 Ru1 Br2 87.26(5) . . ?
C2 Ru1 Br1 90.60(8) . . ?
C1 Ru1 Br1 90.88(7) . . ?
N1 Ru1 Br1 87.23(5) . . ?
N2 Ru1 Br1 92.62(5) . . ?
Br2 Ru1 Br1 176.972(11) . . ?

loop_
_geom_bond_atom_site_label_1
_geom_bond_atom_site_label_2
_geom_bond_distance
_geom_bond_site_symmetry_2
_geom_bond_publ_flag
C1 O1 1.070(3) . ?
C1 Ru1 1.928(3) . ?
C2 O2 1.117(3) . ?
C2 Ru1 1.902(3) . ?
C10 N1 1.344(3) . ?
C10 C11 1.380(3) . ?
C10 H10 0.9500 . ?
C11 C12 1.381(3) . ?
C11 H11 0.9500 . ?
C12 C13 1.400(3) . ?
C12 C41 1.499(3) . ?
C13 C14 1.392(3) . ?
C13 H13 0.9500 . ?
C14 N1 1.356(3) . ?
C14 C15 1.480(3) . ?
C15 N2 1.356(3) . ?
C15 C16 1.391(3) . ?
C16 C17 1.391(3) . ?
C16 H16 0.9500 . ?
C17 C18 1.392(3) . ?
C17 C42 1.501(3) . ?
C18 C19 1.382(3) . ?
C18 H18 0.9500 . ?
C19 N2 1.347(3) . ?
C19 H19 0.9500 . ?
C41 O411 1.203(3) . ?
C41 O412 1.308(3) . ?
C42 O421 1.203(3) . ?
C42 O422 1.319(3) . ?
N1 Ru1 2.1107(19) . ?
N2 Ru1 2.1174(19) . ?
O99 H991 0.8140 . ?
O99 H992 0.8288 . ?
O412 H412 0.9425 . ?
O422 H422 0.9106 . ?
Br1 Ru1 2.5273(3) . ?
Br2 Ru1 2.5143(3) . ?

loop_
_geom_hbond_atom_site_label_D
_geom_hbond_atom_site_label_H
_geom_hbond_atom_site_label_A
_geom_hbond_distance_DH
_geom_hbond_distance_HA
_geom_hbond_distance_DA
_geom_hbond_angle_DHA
_geom_hbond_site_symmetry_A
O412 H412 O99 0.94 1.62 2.558(3) 171.9 .

loop_
_geom_torsion_atom_site_label_1
_geom_torsion_atom_site_label_2
_geom_torsion_atom_site_label_3
_geom_torsion_atom_site_label_4
_geom_torsion
_geom_torsion_site_symmetry_1
_geom_torsion_site_symmetry_2
_geom_torsion_site_symmetry_3
_geom_torsion_site_symmetry_4
_geom_torsion_publ_flag
N1 C10 C11 C12 1.2(4) . . . . ?
C10 C11 C12 C13 0.3(4) . . . . ?
C10 C11 C12 C41 -179.2(2) . . . . ?
C11 C12 C13 C14 -1.1(3) . . . . ?
C41 C12 C13 C14 178.5(2) . . . . ?
C12 C13 C14 N1 0.4(3) . . . . ?
C12 C13 C14 C15 -179.9(2) . . . . ?
N1 C14 C15 N2 1.7(3) . . . . ?
C13 C14 C15 N2 -178.1(2) . . . . ?
N1 C14 C15 C16 -178.3(2) . . . . ?
C13 C14 C15 C16 2.0(4) . . . . ?
N2 C15 C16 C17 0.2(3) . . . . ?
C14 C15 C16 C17 -179.9(2) . . . . ?
C15 C16 C17 C18 -0.3(3) . . . . ?
C15 C16 C17 C42 178.7(2) . . . . ?
C16 C17 C18 C19 0.3(3) . . . . ?
C42 C17 C18 C19 -178.7(2) . . . . ?
C17 C18 C19 N2 -0.2(4) . . . . ?
C11 C12 C41 O411 -174.9(3) . . . . ?
C13 C12 C41 O411 5.6(4) . . . . ?
C11 C12 C41 O412 5.8(3) . . . . ?
C13 C12 C41 O412 -173.7(2) . . . . ?
C16 C17 C42 O421 -8.1(4) . . . . ?
C18 C17 C42 O421 170.9(3) . . . . ?
C16 C17 C42 O422 173.2(2) . . . . ?
C18 C17 C42 O422 -7.8(3) . . . . ?
C11 C10 N1 C14 -1.9(3) . . . . ?
C11 C10 N1 Ru1 178.79(18) . . . . ?
C13 C14 N1 C10 1.0(3) . . . . ?
C15 C14 N1 C10 -178.7(2) . . . . ?
C13 C14 N1 Ru1 -179.57(17) . . . . ?
C15 C14 N1 Ru1 0.7(3) . . . . ?
C18 C19 N2 C15 0.1(3) . . . . ?
C18 C19 N2 Ru1 -176.39(18) . . . . ?
C16 C15 N2 C19 -0.1(3) . . . . ?
C14 C15 N2 C19 -180.0(2) . . . . ?
C16 C15 N2 Ru1 176.68(17) . . . . ?
C14 C15 N2 Ru1 -3.2(3) . . . . ?
O2 C2 Ru1 C1 139(4) . . . . ?
O2 C2 Ru1 N1 -43(4) . . . . ?
O2 C2 Ru1 N2 -14(5) . . . . ?
O2 C2 Ru1 Br2 47(4) . . . . ?
O2 C2 Ru1 Br1 -130(4) . . . . ?
O1 C1 Ru1 C2 160(4) . . . . ?
O1 C1 Ru1 N1 -7(5) . . . . ?
O1 C1 Ru1 N2 -24(4) . . . . ?
O1 C1 Ru1 Br2 -111(4) . . . . ?
O1 C1 Ru1 Br1 69(4) . . . . ?
C10 N1 Ru1 C2 -6.0(2) . . . . ?
C14 N1 Ru1 C2 174.58(17) . . . . ?
C10 N1 Ru1 C1 160.7(6) . . . . ?
C14 N1 Ru1 C1 -18.7(7) . . . . ?
C10 N1 Ru1 N2 177.6(2) . . . . ?
C14 N1 Ru1 N2 -1.81(16) . . . . ?
C10 N1 Ru1 Br2 -95.21(18) . . . . ?
C14 N1 Ru1 Br2 85.42(16) . . . . ?
C10 N1 Ru1 Br1 84.22(18) . . . . ?
C14 N1 Ru1 Br1 -95.15(16) . . . . ?
C19 N2 Ru1 C2 149.1(7) . . . . ?
C15 N2 Ru1 C2 -27.5(8) . . . . ?
C19 N2 Ru1 C1 -3.0(2) . . . . ?
C15 N2 Ru1 C1 -179.56(17) . . . . ?
C19 N2 Ru1 N1 179.3(2) . . . . ?
C15 N2 Ru1 N1 2.76(16) . . . . ?
C19 N2 Ru1 Br2 88.88(18) . . . . ?
C15 N2 Ru1 Br2 -87.67(16) . . . . ?
C19 N2 Ru1 Br1 -94.15(18) . . . . ?
C15 N2 Ru1 Br1 89.30(16) . . . . ?
